data_4105512
loop_
_publ_author_name
'Shuichi Nakamura'
'Masashi Hayashi'
'Yuichi Hiramatsu'
'Norio Shibata'
'Yasuhiro Funahashi'
'Takeshi Toru'

_publ_contact_author_address
;
Department of Frontier Materials
Graduate School of Engineering
Nagoya Inatitute of Technology
Gokiso-cho, Showa-ku
Nagoya 466-8555
Japan
;
_publ_contact_author_email snakamur@nitech.ac.jp
_publ_contact_author_fax +81-52-735-5245
_publ_contact_author_name 'Prof. Shuichi Nakamura'
_publ_contact_author_phone +81-52-735-5245
_publ_section_title
;
 Catalytic Enantioselective Hydrophosphonylation of Ketimines Using
 Cinchona Alkaloids
;
_journal_name_full 'Journal of the American Chemical Society'
_journal_page_first 18240
_journal_page_last 18241
_journal_paper_doi 10.1021/ja908940e
_journal_volume 131
_journal_year 2009
_chemical_absolute_configuration ad
_chemical_formula_moiety 'C29 H29 Cl N O5 P S '
_chemical_formula_sum 'C29 H29 Cl N O5 P S'
_chemical_formula_weight 570.04
_space_group_IT_number 170
_symmetry_cell_setting hexagonal
_symmetry_Int_Tables_number 170
_symmetry_space_group_name_Hall 'P 65'
_symmetry_space_group_name_H-M 'P 65'
_audit_creation_date 2009-10-14
_audit_creation_method 'by CrystalStructure 3.8'
_cell_angle_alpha 90.0000
_cell_angle_beta 90.0000
_cell_angle_gamma 120.0000
_cell_formula_units_Z 6
_cell_length_a 15.9700(3)
_cell_length_b 15.9700(3)
_cell_length_c 19.0900(5)
_cell_measurement_reflns_used 10502
_cell_measurement_temperature 173(1)
_cell_measurement_theta_max 31.2
_cell_measurement_theta_min 2.6
_cell_volume 4216.44(16)
_computing_cell_refinement CrystalClear
_computing_data_collection CrystalClear
_computing_data_reduction CrystalStructure
_computing_molecular_graphics Ortep3
_computing_publication_material 'CrystalStructure 3.8'
_computing_structure_refinement SHELXL
_computing_structure_solution SIR92
_diffrn_ambient_temperature 173(1)
_diffrn_detector 'CCD area detector'
_diffrn_detector_area_resol_mean 7.31
_diffrn_measured_fraction_theta_full 0.998
_diffrn_measured_fraction_theta_max 0.998
_diffrn_measurement_device_type 'Rigaku Mercury'
_diffrn_measurement_method \w
_diffrn_radiation_monochromator graphite
_diffrn_radiation_source 'Rigaku rot anode generator'
_diffrn_radiation_type 'Mo K\a'
_diffrn_radiation_wavelength 0.71070
_diffrn_reflns_av_R_equivalents 0.039
_diffrn_reflns_limit_h_max 19
_diffrn_reflns_limit_h_min -19
_diffrn_reflns_limit_k_max 20
_diffrn_reflns_limit_k_min -20
_diffrn_reflns_limit_l_max 24
_diffrn_reflns_limit_l_min -24
_diffrn_reflns_number 34028
_diffrn_reflns_theta_full 27.48
_diffrn_reflns_theta_max 27.48
_exptl_absorpt_coefficient_mu 0.306
_exptl_absorpt_correction_T_max 0.941
_exptl_absorpt_correction_T_min 0.840
_exptl_absorpt_correction_type multi-scan
_exptl_absorpt_process_details 'Jacobson, R. (1998) Private communication'
_exptl_crystal_colour colorless
_exptl_crystal_density_diffrn 1.347
_exptl_crystal_description prism
_exptl_crystal_F_000 1788.00
_exptl_crystal_size_max 0.20
_exptl_crystal_size_mid 0.20
_exptl_crystal_size_min 0.20
_refine_diff_density_max 0.43
_refine_diff_density_min -0.37
_refine_ls_abs_structure_details 'Flack, H. D. (1983), Acta Cryst. A39, 876-881.  3130 Friedel Pairs'
_refine_ls_abs_structure_Flack 0.01(6)
_refine_ls_extinction_coef 0.0029(8)
_refine_ls_extinction_method SHELXL
_refine_ls_goodness_of_fit_ref 1.056
_refine_ls_hydrogen_treatment mixed
_refine_ls_number_parameters 358
_refine_ls_number_reflns 6454
_refine_ls_R_factor_gt 0.0523
_refine_ls_shift/su_max 0.0000
_refine_ls_structure_factor_coef Fsqd
_refine_ls_weighting_details 'w = 1/[\s^2^(Fo^2^)+(0.1000P)^2^+0.0000P] where P=(Fo^2^+2Fc^2^)/3'
_refine_ls_weighting_scheme calc
_refine_ls_wR_factor_ref 0.1556
_reflns_number_gt 5704
_reflns_number_total 6454
_reflns_threshold_expression F^2^>2.0\s(F^2^)
_cod_data_source_file ja908940e_si_001.cif
_cod_data_source_block '__S-5'
_cod_original_formula_sum 'C29 H29 Cl N O5 P S '
_cod_database_code 4105512

loop_
_symmetry_equiv_pos_site_id
_symmetry_equiv_pos_as_xyz
1 +X,+Y,+Z
2 +X-Y,+X,5/6+Z
3 -Y,+X-Y,2/3+Z
4 -X,-Y,1/2+Z
5 -X+Y,-X,1/3+Z
6 +Y,-X+Y,1/6+Z

loop_
_atom_site_label
_atom_site_type_symbol
_atom_site_fract_x
_atom_site_fract_y
_atom_site_fract_z
_atom_site_U_iso_or_equiv
_atom_site_adp_type
_atom_site_occupancy
_atom_site_symmetry_multiplicity
_atom_site_calc_flag
_atom_site_refinement_flags
Cl(1) Cl 0.23841(11) 0.03776(9) 0.33693(8) 0.0993(4) Uani 1.00 1 d .
S(1) S 0.34419(6) 0.52451(5) 0.48840(4) 0.04074(17) Uani 1.00 1 d .
P(1) P 0.28710(5) 0.31002(5) 0.63148(4) 0.03696(17) Uani 1.00 1 d .
O(1) O 0.32583(15) 0.25302(15) 0.66281(11) 0.0430(4) Uani 1.00 1 d .
O(2) O 0.17523(15) 0.25590(16) 0.61521(10) 0.0435(4) Uani 1.00 1 d .
O(3) O 0.29932(15) 0.39814(15) 0.67646(11) 0.0442(4) Uani 1.00 1 d .
O(4) O 0.4133(2) 0.5300(2) 0.43846(13) 0.0608(6) Uani 1.00 1 d .
O(5) O 0.26670(17) 0.53706(17) 0.46324(13) 0.0505(5) Uani 1.00 1 d .
N(1) N 0.29115(19) 0.41876(17) 0.52432(14) 0.0420(5) Uani 1.00 1 d .
C(1) C 0.3356(2) 0.3597(2) 0.54453(15) 0.0384(5) Uani 1.00 1 d .
C(2) C 0.4458(2) 0.4210(2) 0.55412(18) 0.0449(6) Uani 1.00 1 d .
C(3) C 0.3100(2) 0.2770(2) 0.49285(15) 0.0402(5) Uani 1.00 1 d .
C(4) C 0.2344(3) 0.2477(2) 0.4459(2) 0.0605(9) Uani 1.00 1 d .
C(5) C 0.2124(3) 0.1748(3) 0.3977(2) 0.0733(11) Uani 1.00 1 d .
C(6) C 0.2645(3) 0.1297(2) 0.3971(2) 0.0623(9) Uani 1.00 1 d .
C(7) C 0.3386(3) 0.1550(3) 0.4444(2) 0.0748(12) Uani 1.00 1 d .
C(8) C 0.3619(3) 0.2291(2) 0.4921(2) 0.0605(9) Uani 1.00 1 d .
C(9) C 0.1051(2) 0.2281(2) 0.66861(15) 0.0424(6) Uani 1.00 1 d .
C(10) C 0.0902(2) 0.1554(2) 0.71438(19) 0.0523(8) Uani 1.00 1 d .
C(11) C 0.0189(2) 0.1290(3) 0.7654(2) 0.0611(9) Uani 1.00 1 d .
C(12) C -0.0357(2) 0.1733(3) 0.7686(2) 0.0599(9) Uani 1.00 1 d .
C(13) C -0.0203(2) 0.2446(2) 0.7211(2) 0.0553(8) Uani 1.00 1 d .
C(14) C 0.0512(2) 0.2737(2) 0.67044(18) 0.0471(6) Uani 1.00 1 d .
C(15) C 0.3640(2) 0.4508(2) 0.73049(15) 0.0378(5) Uani 1.00 1 d .
C(16) C 0.3340(2) 0.4975(2) 0.77494(17) 0.0509(7) Uani 1.00 1 d .
C(17) C 0.3960(2) 0.5547(3) 0.8274(2) 0.0597(9) Uani 1.00 1 d .
C(18) C 0.4847(2) 0.5625(2) 0.83595(19) 0.0549(8) Uani 1.00 1 d .
C(19) C 0.5127(2) 0.5141(2) 0.7918(2) 0.0551(8) Uani 1.00 1 d .
C(20) C 0.4522(2) 0.4568(2) 0.73788(18) 0.0474(7) Uani 1.00 1 d .
C(21) C 0.4050(2) 0.6085(2) 0.55705(16) 0.0392(6) Uani 1.00 1 d .
C(22) C 0.3469(2) 0.6177(2) 0.60955(17) 0.0420(6) Uani 1.00 1 d .
C(23) C 0.3915(2) 0.6805(2) 0.66448(19) 0.0526(7) Uani 1.00 1 d .
C(24) C 0.4919(3) 0.7348(2) 0.6698(2) 0.0657(10) Uani 1.00 1 d .
C(25) C 0.5456(2) 0.7258(2) 0.6181(2) 0.0631(10) Uani 1.00 1 d .
C(26) C 0.5065(2) 0.6647(2) 0.5603(2) 0.0539(8) Uani 1.00 1 d .
C(27) C 0.2374(2) 0.5632(2) 0.60921(19) 0.0493(7) Uani 1.00 1 d .
C(28) C 0.5385(4) 0.8001(3) 0.7327(3) 0.0955(17) Uani 1.00 1 d .
C(29) C 0.5772(2) 0.6670(3) 0.5069(3) 0.0763(14) Uani 1.00 1 d .
H(1) H 0.464(2) 0.479(2) 0.5883(17) 0.035(8) Uiso 1.00 1 c .
H(2) H 0.471(2) 0.381(2) 0.5809(19) 0.041(8) Uiso 1.00 1 c .
H(3) H 0.479(2) 0.443(2) 0.5064(18) 0.039(8) Uiso 1.00 1 c .
H(4) H 0.1965 0.2783 0.4468 0.073 Uiso 1.00 1 c R
H(5) H 0.1611 0.1568 0.3653 0.088 Uiso 1.00 1 c R
H(6) H 0.3738 0.1215 0.4444 0.090 Uiso 1.00 1 c R
H(7) H 0.4135 0.2469 0.5242 0.073 Uiso 1.00 1 c R
H(8) H 0.1273 0.1241 0.7113 0.063 Uiso 1.00 1 c R
H(9) H 0.0081 0.0800 0.7983 0.073 Uiso 1.00 1 c R
H(10) H -0.0842 0.1547 0.8035 0.072 Uiso 1.00 1 c R
H(11) H -0.0590 0.2742 0.7231 0.066 Uiso 1.00 1 c R
H(12) H 0.0627 0.3235 0.6380 0.057 Uiso 1.00 1 c R
H(13) H 0.2718 0.4908 0.7700 0.061 Uiso 1.00 1 c R
H(14) H 0.3767 0.5890 0.8579 0.072 Uiso 1.00 1 c R
H(15) H 0.5265 0.6014 0.8725 0.066 Uiso 1.00 1 c R
H(16) H 0.5742 0.5194 0.7978 0.066 Uiso 1.00 1 c R
H(17) H 0.4717 0.4229 0.7071 0.057 Uiso 1.00 1 c R
H(18) H 0.3529 0.6869 0.6996 0.063 Uiso 1.00 1 c R
H(19) H 0.6140 0.7634 0.6216 0.076 Uiso 1.00 1 c R
H(20) H 0.2141 0.5695 0.5631 0.059 Uiso 1.00 1 c R
H(21) H 0.2137 0.5901 0.6451 0.059 Uiso 1.00 1 c R
H(22) H 0.2135 0.4947 0.6192 0.059 Uiso 1.00 1 c R
H(23) H 0.5482 0.8646 0.7226 0.115 Uiso 1.00 1 c R
H(24) H 0.6011 0.8050 0.7423 0.115 Uiso 1.00 1 c R
H(25) H 0.4963 0.7730 0.7736 0.115 Uiso 1.00 1 c R
H(26) H 0.5945 0.6179 0.5187 0.092 Uiso 1.00 1 c R
H(27) H 0.6354 0.7310 0.5069 0.092 Uiso 1.00 1 c R
H(28) H 0.5474 0.6535 0.4603 0.092 Uiso 1.00 1 c R

loop_
_atom_site_aniso_label
_atom_site_aniso_U_11
_atom_site_aniso_U_22
_atom_site_aniso_U_33
_atom_site_aniso_U_12
_atom_site_aniso_U_13
_atom_site_aniso_U_23
Cl(1) 0.1186(10) 0.0638(6) 0.0981(9) 0.0325(6) 0.0168(8) -0.0324(6)
S(1) 0.0530(4) 0.0451(3) 0.0315(3) 0.0301(3) 0.0056(2) 0.0070(2)
P(1) 0.0403(3) 0.0389(3) 0.0328(3) 0.0206(3) -0.0045(2) 0.0002(2)
O(1) 0.0493(11) 0.0442(10) 0.0397(10) 0.0265(9) -0.0042(9) 0.0047(8)
O(2) 0.0411(10) 0.0524(12) 0.0321(10) 0.0198(9) -0.0017(8) 0.0012(8)
O(3) 0.0481(11) 0.0494(11) 0.0406(11) 0.0285(9) -0.0157(8) -0.0110(9)
O(4) 0.0912(18) 0.0755(16) 0.0395(11) 0.0594(15) 0.0256(12) 0.0162(11)
O(5) 0.0629(13) 0.0525(12) 0.0468(12) 0.0370(11) -0.0064(10) 0.0049(10)
N(1) 0.0510(13) 0.0361(11) 0.0444(13) 0.0260(11) -0.0068(11) -0.0016(10)
C(1) 0.0455(14) 0.0383(13) 0.0382(14) 0.0260(12) -0.0021(11) 0.0038(11)
C(2) 0.0452(16) 0.0452(16) 0.0452(16) 0.0233(13) -0.0011(12) 0.0067(13)
C(3) 0.0479(15) 0.0430(14) 0.0339(13) 0.0259(12) 0.0038(11) 0.0024(11)
C(4) 0.068(2) 0.063(2) 0.063(2) 0.0409(18) -0.0229(18) -0.0213(17)
C(5) 0.083(2) 0.070(2) 0.074(2) 0.043(2) -0.024(2) -0.029(2)
C(6) 0.071(2) 0.0465(18) 0.060(2) 0.0218(17) 0.0085(18) -0.0049(16)
C(7) 0.092(3) 0.068(2) 0.085(3) 0.055(2) -0.001(2) -0.016(2)
C(8) 0.071(2) 0.064(2) 0.065(2) 0.0464(19) -0.0098(18) -0.0086(18)
C(9) 0.0350(13) 0.0445(14) 0.0344(13) 0.0099(11) -0.0059(10) -0.0004(11)
C(10) 0.0402(15) 0.0599(19) 0.0551(19) 0.0238(14) -0.0055(14) 0.0140(15)
C(11) 0.0470(17) 0.068(2) 0.0545(19) 0.0182(16) 0.0019(15) 0.0239(16)
C(12) 0.0411(17) 0.080(2) 0.0504(19) 0.0240(17) -0.0022(14) 0.0042(17)
C(13) 0.0447(17) 0.061(2) 0.056(2) 0.0233(16) -0.0039(14) -0.0024(16)
C(14) 0.0469(16) 0.0466(15) 0.0432(16) 0.0198(13) -0.0063(12) -0.0006(12)
C(15) 0.0407(14) 0.0394(13) 0.0341(13) 0.0205(11) -0.0063(11) -0.0003(10)
C(16) 0.0433(16) 0.074(2) 0.0395(15) 0.0323(15) 0.0030(12) -0.0089(15)
C(17) 0.060(2) 0.079(2) 0.0494(19) 0.0421(19) -0.0094(16) -0.0233(18)
C(18) 0.0594(19) 0.0587(19) 0.0463(17) 0.0295(17) -0.0160(15) -0.0093(14)
C(19) 0.0495(17) 0.063(2) 0.060(2) 0.0336(16) -0.0183(15) -0.0164(17)
C(20) 0.0461(16) 0.0561(18) 0.0486(17) 0.0320(15) -0.0095(13) -0.0110(14)
C(21) 0.0350(13) 0.0352(13) 0.0436(15) 0.0148(11) 0.0040(11) 0.0060(11)
C(22) 0.0413(14) 0.0396(14) 0.0438(15) 0.0193(12) 0.0015(11) 0.0007(11)
C(23) 0.0606(19) 0.0492(17) 0.0462(17) 0.0262(15) -0.0008(14) -0.0014(14)
C(24) 0.068(2) 0.0455(17) 0.075(2) 0.0220(17) -0.027(2) -0.0017(17)
C(25) 0.0414(16) 0.0390(16) 0.097(3) 0.0115(14) -0.0094(19) 0.0096(18)
C(26) 0.0382(15) 0.0425(16) 0.084(2) 0.0221(13) 0.0095(16) 0.0133(16)
C(27) 0.0416(15) 0.0551(18) 0.0520(17) 0.0248(14) 0.0063(13) -0.0039(14)
C(28) 0.113(4) 0.060(2) 0.091(3) 0.026(2) -0.043(3) -0.011(2)
C(29) 0.0483(18) 0.061(2) 0.123(4) 0.0297(17) 0.041(2) 0.035(2)

loop_
_atom_type_symbol
_atom_type_description
_atom_type_scat_dispersion_real
_atom_type_scat_dispersion_imag
_atom_type_scat_source
C C 0.003 0.002
;
International Tables for Crystallography
(1992, Vol. C, Tables 4.2.6.8 and 6.1.1.4)
;
H H 0.000 0.000
;
International Tables for Crystallography
(1992, Vol. C, Table 6.1.1.4)
;
Cl Cl 0.148 0.159
;
International Tables for Crystallography
(1992, Vol. C, Tables 4.2.6.8 and 6.1.1.4)
;
N N 0.006 0.003
;
International Tables for Crystallography
(1992, Vol. C, Tables 4.2.6.8 and 6.1.1.4)
;
O O 0.011 0.006
;
International Tables for Crystallography
(1992, Vol. C, Tables 4.2.6.8 and 6.1.1.4)
;
P P 0.102 0.094
;
International Tables for Crystallography
(1992, Vol. C, Tables 4.2.6.8 and 6.1.1.4)
;
S S 0.125 0.123
;
International Tables for Crystallography
(1992, Vol. C, Tables 4.2.6.8 and 6.1.1.4)
;

loop_
_geom_angle_atom_site_label_1
_geom_angle_atom_site_label_2
_geom_angle_atom_site_label_3
_geom_angle
_geom_angle_publ_flag
O(4) S(1) O(5) 117.57(17) yes
O(4) S(1) N(1) 109.46(18) yes
O(4) S(1) C(21) 109.42(14) yes
O(5) S(1) N(1) 104.51(14) yes
O(5) S(1) C(21) 109.03(17) yes
N(1) S(1) C(21) 106.21(13) yes
O(1) P(1) O(2) 117.10(12) yes
O(1) P(1) O(3) 115.58(13) yes
O(1) P(1) C(1) 114.92(16) yes
O(2) P(1) O(3) 101.37(13) yes
O(2) P(1) C(1) 100.14(12) yes
O(3) P(1) C(1) 105.63(13) yes
P(1) O(2) C(9) 122.18(17) yes
P(1) O(3) C(15) 131.4(2) yes
S(1) N(1) C(1) 127.3(2) yes
P(1) C(1) N(1) 106.1(2) yes
P(1) C(1) C(2) 105.6(2) yes
P(1) C(1) C(3) 109.65(18) yes
N(1) C(1) C(2) 112.6(2) yes
N(1) C(1) C(3) 112.0(2) yes
C(2) C(1) C(3) 110.6(2) yes
C(1) C(3) C(4) 121.4(3) yes
C(1) C(3) C(8) 120.6(2) yes
C(4) C(3) C(8) 118.0(3) yes
C(3) C(4) C(5) 121.8(5) yes
C(4) C(5) C(6) 119.4(4) yes
Cl(1) C(6) C(5) 120.3(3) yes
Cl(1) C(6) C(7) 119.1(4) yes
C(5) C(6) C(7) 120.5(4) yes
C(6) C(7) C(8) 120.2(5) yes
C(3) C(8) C(7) 120.0(4) yes
O(2) C(9) C(10) 120.0(3) yes
O(2) C(9) C(14) 117.3(2) yes
C(10) C(9) C(14) 122.6(3) yes
C(9) C(10) C(11) 118.1(4) yes
C(10) C(11) C(12) 120.6(4) yes
C(11) C(12) C(13) 120.0(3) yes
C(12) C(13) C(14) 120.9(4) yes
C(9) C(14) C(13) 117.9(3) yes
O(3) C(15) C(16) 115.5(3) yes
O(3) C(15) C(20) 122.7(3) yes
C(16) C(15) C(20) 121.8(2) yes
C(15) C(16) C(17) 118.7(3) yes
C(16) C(17) C(18) 120.9(4) yes
C(17) C(18) C(19) 119.6(3) yes
C(18) C(19) C(20) 120.9(4) yes
C(15) C(20) C(19) 118.2(3) yes
S(1) C(21) C(22) 117.35(19) yes
S(1) C(21) C(26) 122.3(2) yes
C(22) C(21) C(26) 120.3(2) yes
C(21) C(22) C(23) 119.0(2) yes
C(21) C(22) C(27) 124.3(2) yes
C(23) C(22) C(27) 116.7(3) yes
C(22) C(23) C(24) 121.6(3) yes
C(23) C(24) C(25) 118.1(3) yes
C(23) C(24) C(28) 120.1(4) yes
C(25) C(24) C(28) 121.8(4) yes
C(24) C(25) C(26) 124.1(3) yes
C(21) C(26) C(25) 116.8(3) yes
C(21) C(26) C(29) 126.5(3) yes
C(25) C(26) C(29) 116.7(3) yes
C(1) C(2) H(1) 111.0(19) no
C(1) C(2) H(2) 109.6(14) no
C(1) C(2) H(3) 110.2(17) no
H(1) C(2) H(2) 102(2) no
H(1) C(2) H(3) 113(2) no
H(2) C(2) H(3) 111(3) no
C(3) C(4) H(4) 119.1 no
C(5) C(4) H(4) 119.1 no
C(4) C(5) H(5) 120.3 no
C(6) C(5) H(5) 120.3 no
C(6) C(7) H(6) 119.9 no
C(8) C(7) H(6) 119.9 no
C(3) C(8) H(7) 120.0 no
C(7) C(8) H(7) 120.0 no
C(9) C(10) H(8) 121.0 no
C(11) C(10) H(8) 121.0 no
C(10) C(11) H(9) 119.7 no
C(12) C(11) H(9) 119.7 no
C(11) C(12) H(10) 120.0 no
C(13) C(12) H(10) 120.0 no
C(12) C(13) H(11) 119.6 no
C(14) C(13) H(11) 119.6 no
C(9) C(14) H(12) 121.1 no
C(13) C(14) H(12) 121.1 no
C(15) C(16) H(13) 120.7 no
C(17) C(16) H(13) 120.6 no
C(16) C(17) H(14) 119.6 no
C(18) C(17) H(14) 119.6 no
C(17) C(18) H(15) 120.2 no
C(19) C(18) H(15) 120.2 no
C(18) C(19) H(16) 119.6 no
C(20) C(19) H(16) 119.5 no
C(15) C(20) H(17) 120.9 no
C(19) C(20) H(17) 120.9 no
C(22) C(23) H(18) 119.2 no
C(24) C(23) H(18) 119.2 no
C(24) C(25) H(19) 117.9 no
C(26) C(25) H(19) 118.0 no
C(22) C(27) H(20) 109.5 no
C(22) C(27) H(21) 109.5 no
C(22) C(27) H(22) 109.5 no
H(20) C(27) H(21) 109.5 no
H(20) C(27) H(22) 109.5 no
H(21) C(27) H(22) 109.5 no
C(24) C(28) H(23) 109.5 no
C(24) C(28) H(24) 109.5 no
C(24) C(28) H(25) 109.5 no
H(23) C(28) H(24) 109.5 no
H(23) C(28) H(25) 109.5 no
H(24) C(28) H(25) 109.5 no
C(26) C(29) H(26) 109.5 no
C(26) C(29) H(27) 109.5 no
C(26) C(29) H(28) 109.5 no
H(26) C(29) H(27) 109.5 no
H(26) C(29) H(28) 109.5 no
H(27) C(29) H(28) 109.5 no

loop_
_geom_bond_atom_site_label_1
_geom_bond_atom_site_label_2
_geom_bond_distance
_geom_bond_publ_flag
Cl(1) C(6) 1.743(4) yes
S(1) O(4) 1.427(3) yes
S(1) O(5) 1.432(3) yes
S(1) N(1) 1.615(2) yes
S(1) C(21) 1.777(2) yes
P(1) O(1) 1.460(2) yes
P(1) O(2) 1.578(2) yes
P(1) O(3) 1.575(2) yes
P(1) C(1) 1.836(2) yes
O(2) C(9) 1.411(3) yes
O(3) C(15) 1.403(3) yes
N(1) C(1) 1.487(5) yes
C(1) C(2) 1.539(4) yes
C(1) C(3) 1.532(4) yes
C(3) C(4) 1.384(5) yes
C(3) C(8) 1.379(7) yes
C(4) C(5) 1.383(6) yes
C(5) C(6) 1.346(8) yes
C(6) C(7) 1.378(7) yes
C(7) C(8) 1.389(6) yes
C(9) C(10) 1.375(5) yes
C(9) C(14) 1.378(6) yes
C(10) C(11) 1.394(5) yes
C(11) C(12) 1.371(7) yes
C(12) C(13) 1.378(6) yes
C(13) C(14) 1.388(5) yes
C(15) C(16) 1.364(5) yes
C(15) C(20) 1.371(5) yes
C(16) C(17) 1.383(4) yes
C(17) C(18) 1.369(6) yes
C(18) C(19) 1.360(6) yes
C(19) C(20) 1.395(4) yes
C(21) C(22) 1.422(5) yes
C(21) C(26) 1.408(4) yes
C(22) C(23) 1.378(4) yes
C(22) C(27) 1.515(4) yes
C(23) C(24) 1.393(5) yes
C(24) C(25) 1.362(6) yes
C(24) C(28) 1.518(6) yes
C(25) C(26) 1.397(5) yes
C(26) C(29) 1.509(6) yes
C(2) H(1) 1.05(3) no
C(2) H(2) 1.04(4) no
C(2) H(3) 1.02(3) no
C(4) H(4) 0.950 no
C(5) H(5) 0.950 no
C(7) H(6) 0.950 no
C(8) H(7) 0.950 no
C(10) H(8) 0.950 no
C(11) H(9) 0.950 no
C(12) H(10) 0.950 no
C(13) H(11) 0.950 no
C(14) H(12) 0.950 no
C(16) H(13) 0.950 no
C(17) H(14) 0.950 no
C(18) H(15) 0.950 no
C(19) H(16) 0.950 no
C(20) H(17) 0.950 no
C(23) H(18) 0.950 no
C(25) H(19) 0.950 no
C(27) H(20) 0.980 no
C(27) H(21) 0.980 no
C(27) H(22) 0.980 no
C(28) H(23) 0.980 no
C(28) H(24) 0.980 no
C(28) H(25) 0.980 no
C(29) H(26) 0.980 no
C(29) H(27) 0.980 no
C(29) H(28) 0.980 no

loop_
_geom_contact_atom_site_label_1
_geom_contact_atom_site_label_2
_geom_contact_distance
_geom_contact_site_symmetry_2
Cl(1) C(12) 3.553(3) 4_554
O(1) O(2) 3.304(3) 6_555
O(1) O(5) 3.304(3) 6_555
O(1) N(1) 3.078(4) 6_555
O(1) C(4) 3.516(5) 6_555
O(1) C(14) 3.405(4) 6_555
O(2) O(1) 3.304(3) 2_554
O(4) C(18) 3.328(5) 4_664
O(4) C(19) 3.251(5) 4_664
O(5) O(1) 3.304(2) 2_554
O(5) C(23) 3.528(4) 3_664
N(1) O(1) 3.078(3) 2_554
C(4) O(1) 3.516(6) 2_554
C(9) C(10) 3.404(4) 2_554
C(10) C(9) 3.404(5) 6_555
C(10) C(11) 3.589(4) 2_554
C(10) C(14) 3.477(4) 6_555
C(11) C(10) 3.589(6) 6_555
C(12) Cl(1) 3.553(3) 4_555
C(13) C(29) 3.370(6) 5_565
C(14) O(1) 3.405(4) 2_554
C(14) C(10) 3.477(4) 2_554
C(16) C(26) 3.583(5) 5_565
C(18) O(4) 3.328(5) 4_665
C(19) O(4) 3.251(5) 4_665
C(19) C(27) 3.495(6) 6_555
C(20) C(27) 3.428(6) 6_555
C(23) O(5) 3.528(5) 5_565
C(26) C(16) 3.583(6) 3_664
C(27) C(19) 3.495(5) 2_554
C(27) C(20) 3.428(4) 2_554
C(29) C(13) 3.370(6) 3_664
Cl(1) H(9) 3.490 4_554
Cl(1) H(10) 2.890 4_554
Cl(1) H(19) 3.116 3_654
Cl(1) H(24) 3.115 4_664
S(1) H(7) 3.521 2_554
S(1) H(18) 3.452 3_664
P(1) H(4) 3.593 6_555
P(1) H(12) 3.514 6_555
O(1) H(4) 2.620 6_555
O(1) H(12) 2.713 6_555
O(1) H(22) 3.433 6_555
O(2) H(8) 2.817 2_554
O(3) H(12) 3.435 6_555
O(4) H(13) 3.503 3_664
O(4) H(15) 2.989 4_664
O(4) H(16) 2.834 4_664
O(4) H(18) 3.557 3_664
O(4) H(21) 2.858 3_664
O(5) H(2) 2.65(3) 2_554
O(5) H(7) 2.714 2_554
O(5) H(17) 3.427 2_554
O(5) H(18) 2.587 3_664
O(5) H(21) 3.513 3_664
O(5) H(25) 3.366 3_664
C(2) H(15) 3.537 4_664
C(2) H(23) 3.292 2_654
C(3) H(15) 3.287 4_664
C(6) H(5) 3.237 6_555
C(6) H(24) 3.491 4_664
C(7) H(4) 3.403 6_555
C(7) H(5) 3.210 6_555
C(7) H(16) 3.388 3_654
C(8) H(4) 3.089 6_555
C(8) H(15) 3.301 4_664
C(9) H(8) 2.867 2_554
C(9) H(9) 3.301 2_554
C(10) H(8) 3.465 2_554
C(10) H(9) 2.939 2_554
C(11) H(9) 3.091 2_554
C(12) H(9) 3.550 2_554
C(12) H(19) 3.058 6_455
C(12) H(27) 3.032 5_565
C(13) H(19) 3.261 6_455
C(13) H(26) 3.397 5_565
C(13) H(27) 2.953 5_565
C(13) H(27) 3.580 6_455
C(13) H(28) 3.212 5_565
C(14) H(8) 3.166 2_554
C(14) H(27) 3.477 5_565
C(14) H(28) 3.458 5_565
C(15) H(11) 3.483 6_555
C(15) H(12) 3.110 6_555
C(16) H(11) 3.176 6_555
C(16) H(27) 3.533 5_565
C(16) H(28) 3.359 5_565
C(17) H(11) 3.290 6_555
C(18) H(3) 3.31(3) 4_665
C(19) H(6) 3.263 5_665
C(19) H(20) 3.309 6_555
C(19) H(21) 3.038 6_555
C(19) H(22) 3.586 6_555
C(20) H(12) 3.037 6_555
C(20) H(20) 3.031 6_555
C(20) H(21) 3.364 6_555
C(20) H(22) 3.327 6_555
C(21) H(13) 3.325 3_664
C(21) H(14) 2.883 3_664
C(22) H(14) 2.877 3_664
C(23) H(14) 3.104 3_664
C(24) H(14) 3.342 3_664
C(25) H(10) 3.276 2_664
C(25) H(11) 3.208 2_664
C(25) H(14) 3.304 3_664
C(26) H(13) 2.990 3_664
C(26) H(14) 3.105 3_664
C(27) H(16) 3.037 2_554
C(27) H(17) 2.921 2_554
C(28) H(10) 3.581 2_664
C(28) H(26) 3.257 6_565
C(29) H(11) 3.262 3_664
C(29) H(13) 2.875 3_664
C(29) H(23) 3.254 2_654
H(1) H(23) 3.169 2_654
H(2) O(5) 2.65(4) 6_555
H(2) H(18) 3.489 2_654
H(2) H(20) 3.373 6_555
H(2) H(23) 3.136 2_654
H(2) H(25) 3.533 2_654
H(3) C(18) 3.31(3) 4_664
H(3) H(15) 2.643 4_664
H(3) H(23) 2.982 2_654
H(4) P(1) 3.593 2_554
H(4) O(1) 2.620 2_554
H(4) C(7) 3.403 2_554
H(4) C(8) 3.089 2_554
H(4) H(6) 3.490 2_554
H(4) H(7) 2.969 2_554
H(4) H(8) 3.375 2_554
H(5) C(6) 3.237 2_554
H(5) C(7) 3.210 2_554
H(5) H(6) 3.446 2_554
H(6) C(19) 3.263 3_654
H(6) H(4) 3.490 6_555
H(6) H(5) 3.446 6_555
H(6) H(16) 2.451 3_654
H(6) H(21) 3.553 2_654
H(7) S(1) 3.521 6_555
H(7) O(5) 2.714 6_555
H(7) H(4) 2.969 6_555
H(7) H(15) 3.587 4_664
H(7) H(18) 3.512 2_654
H(8) O(2) 2.817 6_555
H(8) C(9) 2.867 6_555
H(8) C(10) 3.465 6_555
H(8) C(14) 3.166 6_555
H(8) H(4) 3.375 6_555
H(8) H(9) 3.158 2_554
H(8) H(12) 3.304 6_555
H(9) Cl(1) 3.490 4_555
H(9) C(9) 3.301 6_555
H(9) C(10) 2.939 6_555
H(9) C(11) 3.091 6_555
H(9) C(12) 3.550 6_555
H(9) H(8) 3.158 6_555
H(9) H(9) 3.407 2_554
H(9) H(9) 3.407 6_555
H(10) Cl(1) 2.890 4_555
H(10) C(25) 3.276 6_455
H(10) C(28) 3.581 6_455
H(10) H(19) 2.409 6_455
H(10) H(23) 3.482 6_455
H(10) H(24) 3.032 6_455
H(10) H(27) 3.216 5_565
H(11) C(15) 3.483 2_554
H(11) C(16) 3.176 2_554
H(11) C(17) 3.290 2_554
H(11) C(25) 3.208 6_455
H(11) C(29) 3.262 5_565
H(11) H(13) 3.415 2_554
H(11) H(19) 2.812 6_455
H(11) H(23) 3.581 6_455
H(11) H(26) 3.070 5_565
H(11) H(27) 3.101 5_565
H(11) H(27) 3.273 6_455
H(11) H(28) 3.061 5_565
H(12) P(1) 3.514 2_554
H(12) O(1) 2.713 2_554
H(12) O(3) 3.435 2_554
H(12) C(15) 3.110 2_554
H(12) C(20) 3.037 2_554
H(12) H(8) 3.304 2_554
H(12) H(17) 3.106 2_554
H(12) H(28) 3.482 5_565
H(13) O(4) 3.503 5_565
H(13) C(21) 3.325 5_565
H(13) C(26) 2.990 5_565
H(13) C(29) 2.875 5_565
H(13) H(11) 3.415 6_555
H(13) H(27) 2.848 5_565
H(13) H(28) 2.442 5_565
H(14) C(21) 2.883 5_565
H(14) C(22) 2.877 5_565
H(14) C(23) 3.104 5_565
H(14) C(24) 3.342 5_565
H(14) C(25) 3.304 5_565
H(14) C(26) 3.105 5_565
H(14) H(20) 3.408 5_565
H(15) O(4) 2.989 4_665
H(15) C(2) 3.537 4_665
H(15) C(3) 3.287 4_665
H(15) C(8) 3.301 4_665
H(15) H(3) 2.643 4_665
H(15) H(7) 3.587 4_665
H(16) O(4) 2.834 4_665
H(16) C(7) 3.388 5_665
H(16) C(27) 3.037 6_555
H(16) H(6) 2.451 5_665
H(16) H(20) 2.891 6_555
H(16) H(21) 2.435 6_555
H(16) H(22) 3.362 6_555
H(17) O(5) 3.427 6_555
H(17) C(27) 2.921 6_555
H(17) H(12) 3.106 6_555
H(17) H(20) 2.340 6_555
H(17) H(21) 3.086 6_555
H(17) H(22) 2.890 6_555
H(18) S(1) 3.452 5_565
H(18) O(4) 3.557 5_565
H(18) O(5) 2.587 5_565
H(18) H(2) 3.489 6_565
H(18) H(7) 3.512 6_565
H(19) Cl(1) 3.116 5_665
H(19) C(12) 3.058 2_664
H(19) C(13) 3.261 2_664
H(19) H(10) 2.409 2_664
H(19) H(11) 2.812 2_664
H(20) C(19) 3.309 2_554
H(20) C(20) 3.031 2_554
H(20) H(2) 3.373 2_554
H(20) H(14) 3.408 3_664
H(20) H(16) 2.891 2_554
H(20) H(17) 2.340 2_554
H(20) H(25) 3.327 3_664
H(21) O(4) 2.858 5_565
H(21) O(5) 3.513 5_565
H(21) C(19) 3.038 2_554
H(21) C(20) 3.364 2_554
H(21) H(6) 3.553 6_565
H(21) H(16) 2.435 2_554
H(21) H(17) 3.086 2_554
H(21) H(28) 3.471 5_565
H(22) O(1) 3.433 2_554
H(22) C(19) 3.586 2_554
H(22) C(20) 3.327 2_554
H(22) H(16) 3.362 2_554
H(22) H(17) 2.890 2_554
H(23) C(2) 3.292 6_565
H(23) C(29) 3.254 6_565
H(23) H(1) 3.169 6_565
H(23) H(2) 3.136 6_565
H(23) H(3) 2.982 6_565
H(23) H(10) 3.482 2_664
H(23) H(11) 3.581 2_664
H(23) H(26) 2.313 6_565
H(23) H(27) 3.498 6_565
H(24) Cl(1) 3.115 4_665
H(24) C(6) 3.491 4_665
H(24) H(10) 3.032 2_664
H(24) H(26) 3.532 6_565
H(25) O(5) 3.366 5_565
H(25) H(2) 3.533 6_565
H(25) H(20) 3.327 5_565
H(26) C(13) 3.397 3_664
H(26) C(28) 3.257 2_654
H(26) H(11) 3.070 3_664
H(26) H(23) 2.313 2_654
H(26) H(24) 3.532 2_654
H(27) C(12) 3.032 3_664
H(27) C(13) 3.580 2_664
H(27) C(13) 2.953 3_664
H(27) C(14) 3.477 3_664
H(27) C(16) 3.533 3_664
H(27) H(10) 3.216 3_664
H(27) H(11) 3.273 2_664
H(27) H(11) 3.101 3_664
H(27) H(13) 2.848 3_664
H(27) H(23) 3.498 2_654
H(28) C(13) 3.212 3_664
H(28) C(14) 3.458 3_664
H(28) C(16) 3.359 3_664
H(28) H(11) 3.061 3_664
H(28) H(12) 3.482 3_664
H(28) H(13) 2.442 3_664
H(28) H(21) 3.471 3_664

loop_
_geom_torsion_atom_site_label_1
_geom_torsion_atom_site_label_2
_geom_torsion_atom_site_label_3
_geom_torsion_atom_site_label_4
_geom_torsion
O(4) S(1) N(1) C(1) 38.3(2)
O(4) S(1) C(21) C(22) 176.0(2)
O(4) S(1) C(21) C(26) -3.8(3)
O(5) S(1) N(1) C(1) 165.0(2)
O(5) S(1) C(21) C(22) 46.2(3)
O(5) S(1) C(21) C(26) -133.6(3)
N(1) S(1) C(21) C(22) -65.9(3)
N(1) S(1) C(21) C(26) 114.3(3)
C(21) S(1) N(1) C(1) -79.8(2)
O(1) P(1) O(2) C(9) 73.2(3)
O(1) P(1) O(3) C(15) 22.0(2)
O(1) P(1) C(1) N(1) -177.03(14)
O(1) P(1) C(1) C(2) -57.3(2)
O(1) P(1) C(1) C(3) 61.9(2)
O(2) P(1) O(3) C(15) 149.7(2)
O(3) P(1) O(2) C(9) -53.5(2)
O(2) P(1) C(1) N(1) 56.56(19)
O(2) P(1) C(1) C(2) 176.3(2)
O(2) P(1) C(1) C(3) -64.5(2)
C(1) P(1) O(2) C(9) -161.9(2)
O(3) P(1) C(1) N(1) -48.39(18)
O(3) P(1) C(1) C(2) 71.3(2)
O(3) P(1) C(1) C(3) -169.5(2)
C(1) P(1) O(3) C(15) -106.3(2)
P(1) O(2) C(9) C(10) -69.4(3)
P(1) O(2) C(9) C(14) 113.2(2)
P(1) O(3) C(15) C(16) -156.7(2)
P(1) O(3) C(15) C(20) 24.4(4)
S(1) N(1) C(1) P(1) 136.61(19)
S(1) N(1) C(1) C(2) 21.6(3)
S(1) N(1) C(1) C(3) -103.8(2)
P(1) C(1) C(3) C(4) 101.2(3)
P(1) C(1) C(3) C(8) -78.5(3)
N(1) C(1) C(3) C(4) -16.3(3)
N(1) C(1) C(3) C(8) 164.0(2)
C(2) C(1) C(3) C(4) -142.8(3)
C(2) C(1) C(3) C(8) 37.6(3)
C(1) C(3) C(4) C(5) 178.1(3)
C(1) C(3) C(8) C(7) -179.2(3)
C(4) C(3) C(8) C(7) 1.1(5)
C(8) C(3) C(4) C(5) -2.2(5)
C(3) C(4) C(5) C(6) 1.4(6)
C(4) C(5) C(6) Cl(1) -180.0(2)
C(4) C(5) C(6) C(7) 0.6(6)
Cl(1) C(6) C(7) C(8) 178.9(3)
C(5) C(6) C(7) C(8) -1.6(6)
C(6) C(7) C(8) C(3) 0.8(6)
O(2) C(9) C(10) C(11) -178.7(2)
O(2) C(9) C(14) C(13) 177.7(2)
C(10) C(9) C(14) C(13) 0.4(4)
C(14) C(9) C(10) C(11) -1.5(4)
C(9) C(10) C(11) C(12) 1.3(4)
C(10) C(11) C(12) C(13) -0.1(4)
C(11) C(12) C(13) C(14) -1.0(5)
C(12) C(13) C(14) C(9) 0.9(4)
O(3) C(15) C(16) C(17) -176.9(3)
O(3) C(15) C(20) C(19) 177.6(2)
C(16) C(15) C(20) C(19) -1.3(4)
C(20) C(15) C(16) C(17) 2.0(5)
C(15) C(16) C(17) C(18) -1.7(5)
C(16) C(17) C(18) C(19) 0.7(5)
C(17) C(18) C(19) C(20) 0.1(4)
C(18) C(19) C(20) C(15) 0.2(4)
S(1) C(21) C(22) C(23) 178.5(2)
S(1) C(21) C(22) C(27) -2.1(4)
S(1) C(21) C(26) C(25) -178.0(3)
S(1) C(21) C(26) C(29) 3.2(6)
C(22) C(21) C(26) C(25) 2.3(5)
C(22) C(21) C(26) C(29) -176.5(4)
C(26) C(21) C(22) C(23) -1.7(5)
C(26) C(21) C(22) C(27) 177.7(3)
C(21) C(22) C(23) C(24) -0.2(5)
C(27) C(22) C(23) C(24) -179.6(3)
C(22) C(23) C(24) C(25) 1.4(6)
C(22) C(23) C(24) C(28) -177.5(4)
C(23) C(24) C(25) C(26) -0.7(7)
C(28) C(24) C(25) C(26) 178.1(4)
C(24) C(25) C(26) C(21) -1.1(6)
C(24) C(25) C(26) C(29) 177.8(4)

loop_
_cod_related_entry_id
_cod_related_entry_database
_cod_related_entry_code
1 ChemSpider 30660224
